data_4031734
loop_
_publ_author_name
'Gluyas, Josef B. G.'
'Manici, Valentina'
'G\"uckel, Simon'
'Vincent, Kevin B.'
'Yufit, Dmitry S.'
'Howard, Judith A. K.'
'Skelton, Brian W.'
'Beeby, Andrew'
'Kaupp, Martin'
'Low, Paul J.'

_publ_section_title
;
 Cross-Conjugated Systems Based On An (E)-Hexa-3-en-1,5-diyne-3,4-diyl
 Skeleton: Spectroscopic and Spectroelectrochemical Investigations.
;
_journal_issue 22
_journal_name_full 'The Journal of organic chemistry'
_journal_page_first 11501
_journal_page_last 11512
_journal_paper_doi 10.1021/acs.joc.5b02240
_journal_volume 80
_journal_year 2015
_chemical_formula_moiety 'C64 H78 N2 O4 Si2'
_chemical_formula_sum 'C64 H78 N2 O4 Si2'
_chemical_formula_weight 995.46
_chemical_name_systematic
;
 ?
;
_space_group_IT_number 14
_symmetry_cell_setting monoclinic
_symmetry_space_group_name_Hall '-P 2ybc'
_symmetry_space_group_name_H-M 'P 1 21/c 1'
_atom_sites_solution_hydrogens geom
_atom_sites_solution_primary direct
_atom_sites_solution_secondary difmap
_audit_creation_date 2014-09-15T10:33:40-00:00
_audit_creation_method 'WinGX routine CIF_UPDATE'
_cell_angle_alpha 90
_cell_angle_beta 111.656(2)
_cell_angle_gamma 90
_cell_formula_units_Z 2
_cell_length_a 11.3075(2)
_cell_length_b 23.9449(3)
_cell_length_c 11.5539(2)
_cell_measurement_reflns_used 5309
_cell_measurement_temperature 250(2)
_cell_measurement_theta_max 66.974
_cell_measurement_theta_min 3.673
_cell_volume 2907.49(9)
_computing_cell_refinement
;
        CrysAlisPro, Oxford Diffraction Ltd.,
        Version 1.171.33.52 (release 06-11-2009 CrysAlis171 .NET)
        (compiled Nov  6 2009,16:24:50)
;
_computing_data_collection
;
        CrysAlisPro, Oxford Diffraction Ltd.,
        Version 1.171.33.52 (release 06-11-2009 CrysAlis171 .NET)
        (compiled Nov  6 2009,16:24:50)
;
_computing_data_reduction
;
        CrysAlisPro, Oxford Diffraction Ltd.,
        Version 1.171.33.52 (release 06-11-2009 CrysAlis171 .NET)
        (compiled Nov  6 2009,16:24:50)
;
_computing_molecular_graphics 'Diamond (Brandenburg, K., (1999)'
_computing_publication_material 'WinGX Farrugia, L. J. (1999)'
_computing_structure_refinement 'SHELXL-97 (Sheldrick, 2008)'
_diffrn_ambient_temperature 250(2)
_diffrn_detector 'CCD plate'
_diffrn_detector_area_resol_mean 10.4738
_diffrn_measured_fraction_theta_full 0.992
_diffrn_measured_fraction_theta_max 0.992
_diffrn_measurement_device 'four-circle diffractometer'
_diffrn_measurement_device_type 'Oxford Diffraction Gemini diffractometer'
_diffrn_measurement_method '\w scans'
_diffrn_orient_matrix_UB_11 0.133162
_diffrn_orient_matrix_UB_12 0.0191926
_diffrn_orient_matrix_UB_13 0.0871107
_diffrn_orient_matrix_UB_21 0.060914
_diffrn_orient_matrix_UB_22 -0.0367312
_diffrn_orient_matrix_UB_23 -0.0724718
_diffrn_orient_matrix_UB_31 -0.0064369
_diffrn_orient_matrix_UB_32 0.0492032
_diffrn_orient_matrix_UB_33 -0.087993
_diffrn_radiation_monochromator graphite
_diffrn_radiation_probe x-ray
_diffrn_radiation_type CuK\a
_diffrn_radiation_wavelength 1.54178
_diffrn_reflns_av_R_equivalents 0.0255
_diffrn_reflns_av_unetI/netI 0.0258
_diffrn_reflns_limit_h_max 13
_diffrn_reflns_limit_h_min -13
_diffrn_reflns_limit_k_max 28
_diffrn_reflns_limit_k_min -18
_diffrn_reflns_limit_l_max 12
_diffrn_reflns_limit_l_min -13
_diffrn_reflns_number 14045
_diffrn_reflns_theta_full 67.34
_diffrn_reflns_theta_max 67.34
_diffrn_reflns_theta_min 3.69
_diffrn_source 'sealed X-ray tube'
_exptl_absorpt_coefficient_mu 0.915
_exptl_absorpt_correction_T_max 0.918
_exptl_absorpt_correction_T_min 0.811
_exptl_absorpt_correction_type analytical
_exptl_absorpt_process_details
;
        CrysAlisPro, Agilent Technologies,
        Version 1.171.37.31 (release 14-01-2014 CrysAlis171 .NET)
        (compiled Jan 14 2014,18:38:05)
Analytical numeric absorption correction using a multifaceted crystal
                  model based on expressions derived by R.C. Clark & J.S.
       
;
_exptl_crystal_colour orange
_exptl_crystal_density_diffrn 1.137
_exptl_crystal_density_method 'not measured'
_exptl_crystal_description plate
_exptl_crystal_F_000 1072
_exptl_crystal_size_max 0.32
_exptl_crystal_size_mid 0.27
_exptl_crystal_size_min 0.095
_refine_diff_density_max 0.384
_refine_diff_density_min -0.204
_refine_diff_density_rms 0.041
_refine_ls_extinction_method none
_refine_ls_goodness_of_fit_ref 1.044
_refine_ls_hydrogen_treatment constr
_refine_ls_matrix_type full
_refine_ls_number_parameters 408
_refine_ls_number_reflns 5186
_refine_ls_number_restraints 36
_refine_ls_restrained_S_all 1.075
_refine_ls_R_factor_all 0.073
_refine_ls_R_factor_gt 0.0598
_refine_ls_shift/su_max 0
_refine_ls_shift/su_mean 0
_refine_ls_structure_factor_coef Fsqd
_refine_ls_weighting_details 'calc w=1/[\s^2^(Fo^2^)+(0.1212P)^2^+0.4074P] where P=(Fo^2^+2Fc^2^)/3'
_refine_ls_weighting_scheme calc
_refine_ls_wR_factor_gt 0.1817
_refine_ls_wR_factor_ref 0.1995
_reflns_number_gt 4009
_reflns_number_total 5186
_reflns_threshold_expression I>2\s(I)
_cod_data_source_file jo5b02240_si_002.cif
_cod_data_source_block jg0408
_cod_depositor_comments 'Adding full bibliography for 4031734--4031737.cif.'
_cod_original_cell_volume 2907.49(8)
_cod_database_code 4031734

loop_
_symmetry_equiv_pos_as_xyz
'x, y, z'
'-x, y+1/2, -z+1/2'
'-x, -y, -z'
'x, -y-1/2, z-1/2'

loop_
_atom_site_label
_atom_site_type_symbol
_atom_site_fract_x
_atom_site_fract_y
_atom_site_fract_z
_atom_site_U_iso_or_equiv
_atom_site_adp_type
_atom_site_occupancy
_atom_site_symmetry_multiplicity
_atom_site_calc_flag
_atom_site_refinement_flags
_atom_site_disorder_assembly
_atom_site_disorder_group
C1 C 0.5192(2) 0.47308(9) 0.5155(2) 0.0676(5) Uani 1 1 d . . .
C2 C 0.4693(2) 0.43999(9) 0.5911(2) 0.0697(6) Uani 1 1 d . . .
C3 C 0.4351(2) 0.40926(9) 0.6551(2) 0.0749(6) Uani 1 1 d . A .
C4 C 0.6147(2) 0.44385(8) 0.4768(2) 0.0677(5) Uani 1 1 d . . .
C5 C 0.5987(2) 0.38755(9) 0.4439(3) 0.0788(7) Uani 1 1 d . . .
H5 H 0.5267 0.3686 0.446 0.095 Uiso 1 1 calc R . .
C6 C 0.6858(3) 0.35897(9) 0.4084(3) 0.0818(7) Uani 1 1 d . . .
H6 H 0.6713 0.3212 0.3853 0.098 Uiso 1 1 calc R . .
C7 C 0.7947(2) 0.38515(9) 0.4063(3) 0.0758(6) Uani 1 1 d . . .
C8 C 0.8137(2) 0.44086(9) 0.4426(2) 0.0740(6) Uani 1 1 d . . .
H8 H 0.8873 0.4594 0.4435 0.089 Uiso 1 1 calc R . .
C9 C 0.7254(2) 0.46931(9) 0.4777(2) 0.0703(6) Uani 1 1 d . . .
H9 H 0.7409 0.5068 0.5027 0.084 Uiso 1 1 calc R . .
Si1 Si 0.38794(7) 0.36365(3) 0.75888(7) 0.0849(3) Uani 1 1 d . . .
C10 C 0.5446(14) 0.3671(7) 0.9057(12) 0.202(8) Uani 0.5 1 d PD A 1
H10 H 0.6122 0.3499 0.8823 0.242 Uiso 0.5 1 calc PR A 1
C11 C 0.585(2) 0.4251(8) 0.9448(14) 0.294(15) Uani 0.5 1 d PD A 1
H11A H 0.5892 0.446 0.8743 0.44 Uiso 0.5 1 calc PR A 1
H11B H 0.6687 0.4247 1.0109 0.44 Uiso 0.5 1 calc PR A 1
H11C H 0.5246 0.4426 0.9747 0.44 Uiso 0.5 1 calc PR A 1
C12 C 0.5458(14) 0.3378(8) 1.0196(13) 0.273(11) Uani 0.5 1 d PD A 1
H12A H 0.5169 0.2996 0.9988 0.41 Uiso 0.5 1 calc PR A 1
H12B H 0.4897 0.3569 1.0529 0.41 Uiso 0.5 1 calc PR A 1
H12C H 0.6317 0.3376 1.0814 0.41 Uiso 0.5 1 calc PR A 1
C13 C 0.2508(7) 0.4052(4) 0.7872(6) 0.0903(19) Uani 0.5 1 d PD A 1
H13 H 0.2852 0.4422 0.8216 0.108 Uiso 0.5 1 calc PR A 1
C14 C 0.1386(7) 0.4151(4) 0.6607(7) 0.093(2) Uani 0.5 1 d PD A 1
H14A H 0.1705 0.4329 0.6026 0.14 Uiso 0.5 1 calc PR A 1
H14B H 0.0755 0.4391 0.6739 0.14 Uiso 0.5 1 calc PR A 1
H14C H 0.0999 0.3796 0.6268 0.14 Uiso 0.5 1 calc PR A 1
C15 C 0.1937(11) 0.3789(6) 0.8752(9) 0.168(5) Uani 0.5 1 d PD A 1
H15A H 0.2607 0.3717 0.9551 0.252 Uiso 0.5 1 calc PR A 1
H15B H 0.1522 0.344 0.84 0.252 Uiso 0.5 1 calc PR A 1
H15C H 0.1318 0.4042 0.8863 0.252 Uiso 0.5 1 calc PR A 1
C16 C 0.3121(10) 0.2988(3) 0.6640(8) 0.124(2) Uani 0.5 1 d PD A 1
H16 H 0.2304 0.3137 0.6051 0.149 Uiso 0.5 1 calc PR A 1
C17 C 0.2695(13) 0.2565(5) 0.7323(13) 0.198(6) Uani 0.5 1 d PDU A 1
H17A H 0.2364 0.2749 0.7888 0.297 Uiso 0.5 1 calc PR A 1
H17B H 0.3408 0.2329 0.7794 0.297 Uiso 0.5 1 calc PR A 1
H17C H 0.2033 0.2338 0.6737 0.297 Uiso 0.5 1 calc PR A 1
C18 C 0.3686(13) 0.2776(3) 0.5829(9) 0.179(5) Uani 0.5 1 d PD A 1
H18A H 0.3944 0.3084 0.5429 0.269 Uiso 0.5 1 calc PR A 1
H18B H 0.3077 0.2544 0.5201 0.269 Uiso 0.5 1 calc PR A 1
H18C H 0.4426 0.2555 0.63 0.269 Uiso 0.5 1 calc PR A 1
C10' C 0.4924(7) 0.3653(5) 0.9207(8) 0.120(3) Uani 0.5 1 d PD A 2
H10' H 0.45 0.3448 0.969 0.144 Uiso 0.5 1 calc PR A 2
C11' C 0.5180(15) 0.4229(7) 0.9709(16) 0.220(9) Uani 0.5 1 d PD A 2
H11D H 0.438 0.4415 0.9583 0.329 Uiso 0.5 1 calc PR A 2
H11E H 0.5637 0.4433 0.9281 0.329 Uiso 0.5 1 calc PR A 2
H11F H 0.5689 0.4214 1.0593 0.329 Uiso 0.5 1 calc PR A 2
C12' C 0.6137(12) 0.3340(8) 0.9338(19) 0.284(12) Uani 0.5 1 d PD A 2
H12D H 0.5924 0.2966 0.9002 0.426 Uiso 0.5 1 calc PR A 2
H12E H 0.6681 0.3317 1.0211 0.426 Uiso 0.5 1 calc PR A 2
H12F H 0.6581 0.3536 0.8885 0.426 Uiso 0.5 1 calc PR A 2
C13' C 0.2250(8) 0.3710(4) 0.7378(11) 0.123(3) Uani 0.5 1 d PD A 2
H13' H 0.1767 0.3564 0.6533 0.147 Uiso 0.5 1 calc PR A 2
C14' C 0.1815(9) 0.3362(4) 0.8256(11) 0.144(4) Uani 0.5 1 d PD A 2
H14D H 0.2053 0.2975 0.8224 0.215 Uiso 0.5 1 calc PR A 2
H14E H 0.0898 0.3389 0.8003 0.215 Uiso 0.5 1 calc PR A 2
H14F H 0.2218 0.3501 0.91 0.215 Uiso 0.5 1 calc PR A 2
C15' C 0.1851(16) 0.4295(5) 0.7362(16) 0.168(5) Uani 0.5 1 d PDU A 2
H15D H 0.2142 0.4508 0.6805 0.253 Uiso 0.5 1 calc PR A 2
H15E H 0.2218 0.4449 0.8196 0.253 Uiso 0.5 1 calc PR A 2
H15F H 0.093 0.4313 0.7075 0.253 Uiso 0.5 1 calc PR A 2
C16' C 0.4165(9) 0.2876(3) 0.7168(10) 0.128(3) Uani 0.5 1 d PD A 2
H16' H 0.3528 0.2844 0.631 0.154 Uiso 0.5 1 calc PR A 2
C17' C 0.5271(16) 0.2761(5) 0.6981(18) 0.224(6) Uani 0.5 1 d PDU A 2
H17D H 0.5484 0.3074 0.6561 0.337 Uiso 0.5 1 calc PR A 2
H17E H 0.5156 0.2429 0.6472 0.337 Uiso 0.5 1 calc PR A 2
H17F H 0.5954 0.27 0.7778 0.337 Uiso 0.5 1 calc PR A 2
C18' C 0.375(2) 0.2430(6) 0.780(2) 0.256(10) Uani 0.5 1 d PD A 2
H18D H 0.3008 0.2551 0.7954 0.384 Uiso 0.5 1 calc PR A 2
H18E H 0.4435 0.2344 0.8583 0.384 Uiso 0.5 1 calc PR A 2
H18F H 0.3549 0.21 0.7276 0.384 Uiso 0.5 1 calc PR A 2
C19 C 0.8842(2) 0.29603(9) 0.3723(2) 0.0752(6) Uani 1 1 d . . .
C20 C 0.9294(3) 0.26771(10) 0.4833(2) 0.0784(6) Uani 1 1 d . . .
H20 H 0.9587 0.2877 0.5586 0.094 Uiso 1 1 calc R . .
C21 C 0.9322(3) 0.21012(10) 0.4851(3) 0.0808(7) Uani 1 1 d . . .
H21 H 0.9647 0.1911 0.5615 0.097 Uiso 1 1 calc R . .
C22 C 0.8872(2) 0.18034(9) 0.3747(2) 0.0741(6) Uani 1 1 d . . .
C23 C 0.8422(3) 0.20821(11) 0.2636(3) 0.0849(7) Uani 1 1 d . . .
H23 H 0.8121 0.1883 0.1882 0.102 Uiso 1 1 calc R . .
C24 C 0.8414(3) 0.26637(11) 0.2635(3) 0.0890(8) Uani 1 1 d . . .
H24 H 0.8109 0.2856 0.1872 0.107 Uiso 1 1 calc R . .
C25 C 0.8349(4) 0.09193(12) 0.2745(4) 0.1123(10) Uani 1 1 d . . .
H25A H 0.7469 0.1032 0.2331 0.168 Uiso 1 1 calc R . .
H25B H 0.8386 0.0525 0.295 0.168 Uiso 1 1 calc R . .
H25C H 0.881 0.0985 0.2197 0.168 Uiso 1 1 calc R . .
C26 C 0.9586(2) 0.38311(9) 0.3112(2) 0.0733(6) Uani 1 1 d . . .
C27 C 1.0818(3) 0.36652(12) 0.3390(3) 0.0882(8) Uani 1 1 d . . .
H27 H 1.1161 0.3384 0.3988 0.106 Uiso 1 1 calc R . .
C28 C 1.1569(3) 0.39047(12) 0.2808(3) 0.0866(7) Uani 1 1 d . . .
H28 H 1.2418 0.3789 0.3021 0.104 Uiso 1 1 calc R . .
C29 C 1.1078(2) 0.43067(10) 0.1931(2) 0.0760(6) Uani 1 1 d . . .
C30 C 0.9832(3) 0.44742(10) 0.1635(3) 0.0834(7) Uani 1 1 d . . .
H30 H 0.9483 0.4751 0.1028 0.1 Uiso 1 1 calc R . .
C31 C 0.9100(2) 0.42380(10) 0.2223(3) 0.0781(6) Uani 1 1 d . . .
H31 H 0.8254 0.4356 0.2016 0.094 Uiso 1 1 calc R . .
C32 C 1.3050(4) 0.44409(19) 0.1664(5) 0.1390(15) Uani 1 1 d . . .
H32A H 1.3459 0.4507 0.2552 0.208 Uiso 1 1 calc R . .
H32B H 1.3427 0.4682 0.1219 0.208 Uiso 1 1 calc R . .
H32C H 1.3167 0.4054 0.1484 0.208 Uiso 1 1 calc R . .
N1 N 0.8834(2) 0.35602(8) 0.3703(3) 0.0898(7) Uani 1 1 d . . .
O1 O 0.8912(2) 0.12354(7) 0.3855(2) 0.0952(6) Uani 1 1 d . . .
O2 O 1.1727(2) 0.45590(8) 0.1280(2) 0.1053(7) Uani 1 1 d . . .

loop_
_atom_site_aniso_label
_atom_site_aniso_U_11
_atom_site_aniso_U_22
_atom_site_aniso_U_33
_atom_site_aniso_U_23
_atom_site_aniso_U_13
_atom_site_aniso_U_12
C1 0.0722(12) 0.0581(10) 0.0886(14) 0.0048(10) 0.0484(11) 0.0108(9)
C2 0.0737(13) 0.0567(11) 0.0943(15) 0.0057(10) 0.0491(12) 0.0154(9)
C3 0.0775(14) 0.0636(12) 0.0986(16) 0.0133(12) 0.0500(13) 0.0146(10)
C4 0.0759(13) 0.0560(11) 0.0868(14) 0.0064(10) 0.0482(11) 0.0128(9)
C5 0.0849(15) 0.0600(12) 0.1135(18) 0.0013(12) 0.0622(14) 0.0071(11)
C6 0.0946(17) 0.0557(11) 0.119(2) -0.0025(12) 0.0675(16) 0.0072(11)
C7 0.0913(15) 0.0564(11) 0.1055(17) 0.0099(11) 0.0666(14) 0.0177(10)
C8 0.0776(13) 0.0567(11) 0.1064(17) 0.0090(11) 0.0559(13) 0.0118(10)
C9 0.0794(13) 0.0537(10) 0.0927(15) 0.0074(10) 0.0491(12) 0.0137(9)
Si1 0.0942(5) 0.0762(5) 0.0927(5) 0.0172(3) 0.0444(4) -0.0040(3)
C10 0.119(10) 0.31(2) 0.176(12) 0.138(13) 0.059(9) 0.015(12)
C11 0.29(2) 0.37(3) 0.128(10) 0.024(13) -0.028(12) -0.21(2)
C12 0.157(10) 0.40(2) 0.208(13) 0.200(16) 0.002(10) -0.031(13)
C13 0.101(5) 0.080(4) 0.111(5) -0.013(4) 0.062(4) -0.020(4)
C14 0.079(4) 0.096(4) 0.112(5) 0.002(4) 0.044(4) -0.007(3)
C15 0.138(7) 0.269(15) 0.127(7) 0.001(9) 0.083(6) -0.020(10)
C16 0.152(7) 0.086(4) 0.125(6) 0.029(4) 0.042(5) -0.004(4)
C17 0.193(10) 0.099(7) 0.248(12) 0.038(7) 0.017(9) -0.053(7)
C18 0.306(15) 0.084(4) 0.135(7) -0.049(5) 0.066(8) 0.036(6)
C10' 0.077(5) 0.199(9) 0.099(5) 0.034(5) 0.050(4) -0.022(5)
C11' 0.210(14) 0.30(2) 0.185(13) -0.105(13) 0.115(11) -0.146(14)
C12' 0.130(9) 0.38(3) 0.34(2) 0.22(2) 0.089(12) 0.132(13)
C13' 0.106(5) 0.133(7) 0.157(7) 0.058(6) 0.081(5) 0.020(5)
C14' 0.112(6) 0.182(9) 0.170(9) 0.061(7) 0.091(7) 0.018(6)
C15' 0.187(12) 0.125(8) 0.251(14) 0.055(9) 0.149(11) 0.058(8)
C16' 0.120(6) 0.074(4) 0.180(8) 0.027(5) 0.045(6) 0.006(4)
C17' 0.262(14) 0.119(7) 0.338(16) 0.015(9) 0.165(13) 0.032(8)
C18' 0.37(3) 0.115(9) 0.30(2) 0.055(11) 0.15(2) -0.009(14)
C19 0.0914(15) 0.0568(11) 0.1040(17) 0.0085(11) 0.0671(14) 0.0178(10)
C20 0.0946(16) 0.0669(13) 0.0887(16) -0.0012(12) 0.0512(13) 0.0031(11)
C21 0.0955(16) 0.0691(13) 0.0859(16) 0.0127(12) 0.0429(13) 0.0101(12)
C22 0.0858(15) 0.0555(11) 0.0959(16) 0.0048(11) 0.0512(13) 0.0128(10)
C23 0.1135(19) 0.0706(14) 0.0851(16) 0.0013(12) 0.0535(15) 0.0140(13)
C24 0.119(2) 0.0734(15) 0.0915(17) 0.0187(13) 0.0584(16) 0.0291(14)
C25 0.137(3) 0.0653(15) 0.147(3) -0.0208(17) 0.068(2) -0.0042(16)
C26 0.0856(15) 0.0585(11) 0.0972(16) 0.0036(11) 0.0587(13) 0.0119(10)
C27 0.0912(17) 0.0902(17) 0.1044(19) 0.0230(14) 0.0608(15) 0.0292(13)
C28 0.0786(15) 0.0961(18) 0.1019(18) -0.0016(15) 0.0529(14) 0.0093(13)
C29 0.0934(16) 0.0635(12) 0.0910(15) -0.0109(12) 0.0572(13) -0.0110(11)
C30 0.1004(18) 0.0694(13) 0.0922(17) 0.0090(12) 0.0493(14) 0.0025(13)
C31 0.0774(14) 0.0692(13) 0.0993(16) 0.0063(12) 0.0461(13) 0.0093(11)
C32 0.124(3) 0.152(3) 0.185(4) -0.019(3) 0.109(3) -0.037(2)
N1 0.1125(16) 0.0538(10) 0.145(2) 0.0135(11) 0.0959(16) 0.0185(10)
O1 0.1223(15) 0.0577(9) 0.1178(14) 0.0068(9) 0.0586(12) 0.0090(9)
O2 0.1282(16) 0.0899(12) 0.1335(16) -0.0056(11) 0.0902(14) -0.0208(11)

loop_
_atom_type_symbol
_atom_type_description
_atom_type_scat_dispersion_real
_atom_type_scat_dispersion_imag
_atom_type_scat_source
C C 0.0181 0.0091 'International Tables Vol C Tables 4.2.6.8 and 6.1.1.4'
H H 0 0 'International Tables Vol C Tables 4.2.6.8 and 6.1.1.4'
N N 0.0311 0.018 'International Tables Vol C Tables 4.2.6.8 and 6.1.1.4'
O O 0.0492 0.0322 'International Tables Vol C Tables 4.2.6.8 and 6.1.1.4'
Si Si 0.2541 0.3302 'International Tables Vol C Tables 4.2.6.8 and 6.1.1.4'

loop_
_exptl_crystal_face_index_h
_exptl_crystal_face_index_k
_exptl_crystal_face_index_l
_exptl_crystal_face_perp_dist
0 -2 -1 0.0954
0 2 1 0.1339
0 -1 1 0.1576
0 -1 0 0.1467
1 0 0 0.0138
-1 0 0 0.0818
0 3 -1 0.087

loop_
_geom_angle_atom_site_label_1
_geom_angle_atom_site_label_2
_geom_angle_atom_site_label_3
_geom_angle
_geom_angle_site_symmetry_1
C1 C1 C2 121.4(2) 3_666
C1 C1 C4 124.1(2) 3_666
C2 C1 C4 114.47(17) .
C3 C2 C1 174.7(2) .
C2 C3 Si1 177.6(3) .
C9 C4 C5 116.96(18) .
C9 C4 C1 122.94(19) .
C5 C4 C1 120.0(2) .
C6 C5 C4 121.6(2) .
C6 C5 H5 119.2 .
C4 C5 H5 119.2 .
C5 C6 C7 121.0(2) .
C5 C6 H6 119.5 .
C7 C6 H6 119.5 .
C6 C7 C8 117.82(19) .
C6 C7 N1 121.0(2) .
C8 C7 N1 121.2(2) .
C9 C8 C7 120.8(2) .
C9 C8 H8 119.6 .
C7 C8 H8 119.6 .
C8 C9 C4 121.7(2) .
C8 C9 H9 119.1 .
C4 C9 H9 119.1 .
C13' Si1 C10' 112.9(5) .
C13' Si1 C3 112.8(2) .
C10' Si1 C3 115.2(3) .
C3 Si1 C16 106.6(2) .
C13' Si1 C16' 108.6(5) .
C10' Si1 C16' 100.0(5) .
C3 Si1 C16' 106.2(3) .
C3 Si1 C10 98.8(4) .
C16 Si1 C10 127.2(6) .
C3 Si1 C13 104.1(2) .
C16 Si1 C13 106.9(4) .
C10 Si1 C13 110.6(6) .
C11 C10 C12 105.8(13) .
C11 C10 Si1 112.6(10) .
C12 C10 Si1 117.3(10) .
C11 C10 H10 106.8 .
C12 C10 H10 106.8 .
Si1 C10 H10 106.8 .
C10 C11 H11A 109.5 .
C10 C11 H11B 109.5 .
H11A C11 H11B 109.5 .
C10 C11 H11C 109.5 .
H11A C11 H11C 109.5 .
H11B C11 H11C 109.5 .
C10 C12 H12A 109.5 .
C10 C12 H12B 109.5 .
H12A C12 H12B 109.5 .
C10 C12 H12C 109.5 .
H12A C12 H12C 109.5 .
H12B C12 H12C 109.5 .
C15 C13 C14 106.8(7) .
C15 C13 Si1 117.1(7) .
C14 C13 Si1 109.9(5) .
C15 C13 H13 107.6 .
C14 C13 H13 107.6 .
Si1 C13 H13 107.6 .
C13 C14 H14A 109.5 .
C13 C14 H14B 109.5 .
H14A C14 H14B 109.5 .
C13 C14 H14C 109.5 .
H14A C14 H14C 109.5 .
H14B C14 H14C 109.5 .
C13 C15 H15A 109.5 .
C13 C15 H15B 109.5 .
H15A C15 H15B 109.5 .
C13 C15 H15C 109.5 .
H15A C15 H15C 109.5 .
H15B C15 H15C 109.5 .
C18 C16 C17 115.3(8) .
C18 C16 Si1 117.2(7) .
C17 C16 Si1 114.7(7) .
C18 C16 H16 102.1 .
C17 C16 H16 102.1 .
Si1 C16 H16 102.1 .
C16 C17 H17A 109.5 .
C16 C17 H17B 109.5 .
H17A C17 H17B 109.5 .
C16 C17 H17C 109.5 .
H17A C17 H17C 109.5 .
H17B C17 H17C 109.5 .
C16 C18 H18A 109.5 .
C16 C18 H18B 109.5 .
H18A C18 H18B 109.5 .
C16 C18 H18C 109.5 .
H18A C18 H18C 109.5 .
H18B C18 H18C 109.5 .
C11' C10' C12' 112.4(10) .
C11' C10' Si1 112.6(9) .
C12' C10' Si1 108.3(10) .
C11' C10' H10' 107.8 .
C12' C10' H10' 107.8 .
Si1 C10' H10' 107.8 .
C10' C11' H11D 109.5 .
C10' C11' H11E 109.5 .
H11D C11' H11E 109.5 .
C10' C11' H11F 109.5 .
H11D C11' H11F 109.5 .
H11E C11' H11F 109.5 .
C10' C12' H12D 109.5 .
C10' C12' H12E 109.5 .
H12D C12' H12E 109.5 .
C10' C12' H12F 109.5 .
H12D C12' H12F 109.5 .
H12E C12' H12F 109.5 .
C15' C13' C14' 110.8(8) .
C15' C13' Si1 113.2(9) .
C14' C13' Si1 115.3(6) .
C15' C13' H13' 105.5 .
C14' C13' H13' 105.5 .
Si1 C13' H13' 105.5 .
C13' C14' H14D 109.5 .
C13' C14' H14E 109.5 .
H14D C14' H14E 109.5 .
C13' C14' H14F 109.5 .
H14D C14' H14F 109.5 .
H14E C14' H14F 109.5 .
C13' C15' H15D 109.5 .
C13' C15' H15E 109.5 .
H15D C15' H15E 109.5 .
C13' C15' H15F 109.5 .
H15D C15' H15F 109.5 .
H15E C15' H15F 109.5 .
C17' C16' C18' 114.1(10) .
C17' C16' Si1 118.1(7) .
C18' C16' Si1 116.5(9) .
C17' C16' H16' 101.3 .
C18' C16' H16' 101.3 .
Si1 C16' H16' 101.3 .
C16' C17' H17D 109.5 .
C16' C17' H17E 109.5 .
H17D C17' H17E 109.5 .
C16' C17' H17F 109.5 .
H17D C17' H17F 109.5 .
H17E C17' H17F 109.5 .
C16' C18' H18D 109.5 .
C16' C18' H18E 109.5 .
H18D C18' H18E 109.5 .
C16' C18' H18F 109.5 .
H18D C18' H18F 109.5 .
H18E C18' H18F 109.5 .
C24 C19 C20 119.1(2) .
C24 C19 N1 120.5(2) .
C20 C19 N1 120.5(2) .
C19 C20 C21 120.5(2) .
C19 C20 H20 119.8 .
C21 C20 H20 119.8 .
C20 C21 C22 120.2(2) .
C20 C21 H21 119.9 .
C22 C21 H21 119.9 .
O1 C22 C23 124.1(2) .
O1 C22 C21 116.2(2) .
C23 C22 C21 119.8(2) .
C22 C23 C24 119.3(3) .
C22 C23 H23 120.4 .
C24 C23 H23 120.4 .
C19 C24 C23 121.2(2) .
C19 C24 H24 119.4 .
C23 C24 H24 119.4 .
O1 C25 H25A 109.5 .
O1 C25 H25B 109.5 .
H25A C25 H25B 109.5 .
O1 C25 H25C 109.5 .
H25A C25 H25C 109.5 .
H25B C25 H25C 109.5 .
C27 C26 C31 118.3(2) .
C27 C26 N1 119.3(2) .
C31 C26 N1 122.3(2) .
C26 C27 C28 121.2(2) .
C26 C27 H27 119.4 .
C28 C27 H27 119.4 .
C29 C28 C27 119.9(2) .
C29 C28 H28 120 .
C27 C28 H28 120 .
C28 C29 O2 124.5(2) .
C28 C29 C30 119.3(2) .
O2 C29 C30 116.2(2) .
C31 C30 C29 120.3(2) .
C31 C30 H30 119.8 .
C29 C30 H30 119.8 .
C30 C31 C26 120.9(2) .
C30 C31 H31 119.5 .
C26 C31 H31 119.5 .
O2 C32 H32A 109.5 .
O2 C32 H32B 109.5 .
H32A C32 H32B 109.5 .
O2 C32 H32C 109.5 .
H32A C32 H32C 109.5 .
H32B C32 H32C 109.5 .
C7 N1 C26 122.17(18) .
C7 N1 C19 119.48(18) .
C26 N1 C19 117.44(17) .
C22 O1 C25 117.4(2) .
C29 O2 C32 117.1(3) .

loop_
_geom_bond_atom_site_label_1
_geom_bond_atom_site_label_2
_geom_bond_distance
_geom_bond_site_symmetry_2
C1 C1 1.365(4) 3_666
C1 C2 1.440(3) .
C1 C4 1.488(3) .
C2 C3 1.204(3) .
C3 Si1 1.840(2) .
C4 C9 1.389(3) .
C4 C5 1.394(3) .
C5 C6 1.381(3) .
C5 H5 0.94 .
C6 C7 1.389(3) .
C6 H6 0.94 .
C7 C8 1.391(3) .
C7 N1 1.405(3) .
C8 C9 1.387(3) .
C8 H8 0.94 .
C9 H9 0.94 .
Si1 C13' 1.775(7) .
Si1 C10' 1.806(9) .
Si1 C16 1.911(8) .
Si1 C16' 1.944(8) .
Si1 C10 1.950(14) .
Si1 C13 1.968(8) .
C10 C11 1.481(17) .
C10 C12 1.487(13) .
C10 H10 0.99 .
C11 H11A 0.97 .
C11 H11B 0.97 .
C11 H11C 0.97 .
C12 H12A 0.97 .
C12 H12B 0.97 .
C12 H12C 0.97 .
C13 C15 1.527(10) .
C13 C14 1.561(10) .
C13 H13 0.99 .
C14 H14A 0.97 .
C14 H14B 0.97 .
C14 H14C 0.97 .
C15 H15A 0.97 .
C15 H15B 0.97 .
C15 H15C 0.97 .
C16 C18 1.410(11) .
C16 C17 1.470(11) .
C16 H16 0.99 .
C17 H17A 0.97 .
C17 H17B 0.97 .
C17 H17C 0.97 .
C18 H18A 0.97 .
C18 H18B 0.97 .
C18 H18C 0.97 .
C10' C11' 1.482(14) .
C10' C12' 1.522(12) .
C10' H10' 0.99 .
C11' H11D 0.97 .
C11' H11E 0.97 .
C11' H11F 0.97 .
C12' H12D 0.97 .
C12' H12E 0.97 .
C12' H12F 0.97 .
C13' C15' 1.469(11) .
C13' C14' 1.528(9) .
C13' H13' 0.99 .
C14' H14D 0.97 .
C14' H14E 0.97 .
C14' H14F 0.97 .
C15' H15D 0.97 .
C15' H15E 0.97 .
C15' H15F 0.97 .
C16' C17' 1.372(12) .
C16' C18' 1.460(12) .
C16' H16' 0.99 .
C17' H17D 0.97 .
C17' H17E 0.97 .
C17' H17F 0.97 .
C18' H18D 0.97 .
C18' H18E 0.97 .
C18' H18F 0.97 .
C19 C24 1.367(4) .
C19 C20 1.372(4) .
C19 N1 1.437(3) .
C20 C21 1.379(3) .
C20 H20 0.94 .
C21 C22 1.383(4) .
C21 H21 0.94 .
C22 O1 1.365(3) .
C22 C23 1.367(4) .
C23 C24 1.393(4) .
C23 H23 0.94 .
C24 H24 0.94 .
C25 O1 1.421(4) .
C25 H25A 0.97 .
C25 H25B 0.97 .
C25 H25C 0.97 .
C26 C27 1.367(3) .
C26 C31 1.374(3) .
C26 N1 1.428(3) .
C27 C28 1.388(4) .
C27 H27 0.94 .
C28 C29 1.359(4) .
C28 H28 0.94 .
C29 O2 1.371(3) .
C29 C30 1.381(4) .
C30 C31 1.372(3) .
C30 H30 0.94 .
C31 H31 0.94 .
C32 O2 1.423(5) .
C32 H32A 0.97 .
C32 H32B 0.97 .
C32 H32C 0.97 .
